data_2241042
loop_
_publ_author_name
'Tabarki, Mohamed Ali'
'Ben Smida, Youssef'
'Guesmi, Abderrahmen'
'Besbes, Raf\^aa'

_publ_section_title
;
 Crystal structure of ethyl
 2-(4-chlorophenyl)-3-cyclopentyl-4-oxo-1-propylimidazolidine-5-carboxylate
;
_journal_issue 9
_journal_name_full 'Acta Crystallographica Section E'
_journal_page_first o682
_journal_page_last o683
_journal_paper_doi 10.1107/S2056989015015364
_journal_volume 71
_journal_year 2015
_chemical_formula_iupac 'C20 H27 Cl N2 O3'
_chemical_formula_moiety 'C20 H27 Cl N2 O3'
_chemical_formula_sum 'C20 H27 Cl N2 O3'
_chemical_formula_weight 378.89
_chemical_name_systematic
;
Ethyl 2-(4-chlorophenyl)-3-cyclopentyl-4-oxo-1-propylimidazolidine-5-carboxylate
;
_space_group_IT_number 2
_symmetry_cell_setting triclinic
_symmetry_space_group_name_Hall '-P 1'
_symmetry_space_group_name_H-M 'P -1'
_atom_sites_solution_hydrogens geom
_atom_sites_solution_primary direct
_atom_sites_solution_secondary difmap
_audit_creation_method SHELXL-97
_cell_angle_alpha 117.75(4)
_cell_angle_beta 90.49(5)
_cell_angle_gamma 104.08(6)
_cell_formula_units_Z 2
_cell_length_a 9.083(7)
_cell_length_b 11.201(6)
_cell_length_c 11.846(6)
_cell_measurement_reflns_used 25
_cell_measurement_temperature 298(2)
_cell_measurement_theta_max 15
_cell_measurement_theta_min 10
_cell_volume 1024.1(12)
_computing_cell_refinement
;
CAD-4 EXPRESS (Duisenberg, 1992; Mac\'i\<cek & Yordanov, 1992)
;
_computing_data_collection
;
CAD-4 EXPRESS (Duisenberg, 1992; Mac\'i\<cek & Yordanov, 1992)
;
_computing_data_reduction
;
XCAD4 (Harms & Wocadlo, 1995)
;
_computing_molecular_graphics
;
DIAMOND (Brandenburg & Putz, 2005)
;
_computing_publication_material
;
WinGX (Farrugia, 2012)and publCIF (Westrip, 2010)
;
_computing_structure_refinement
;
SHELXL97 (Sheldrick, 2008)
;
_computing_structure_solution
;
SHELXS97 (Sheldrick, 2008)
;
_diffrn_ambient_temperature 298(2)
_diffrn_measured_fraction_theta_full 0.997
_diffrn_measured_fraction_theta_max 0.997
_diffrn_measurement_device_type 'Enraf--Nonius CAD-4'
_diffrn_measurement_method \w/2\q
_diffrn_radiation_monochromator graphite
_diffrn_radiation_source 'fine-focus sealed tube'
_diffrn_radiation_type MoK\a
_diffrn_radiation_wavelength 0.71073
_diffrn_reflns_av_R_equivalents 0.0241
_diffrn_reflns_av_sigmaI/netI 0.0475
_diffrn_reflns_limit_h_max 3
_diffrn_reflns_limit_h_min -11
_diffrn_reflns_limit_k_max 14
_diffrn_reflns_limit_k_min -14
_diffrn_reflns_limit_l_max 15
_diffrn_reflns_limit_l_min -15
_diffrn_reflns_number 6270
_diffrn_reflns_theta_full 26.97
_diffrn_reflns_theta_max 26.97
_diffrn_reflns_theta_min 2.09
_diffrn_standards_decay_% 4
_diffrn_standards_interval_count 120
_diffrn_standards_number 2
_exptl_absorpt_coefficient_mu 0.207
_exptl_absorpt_correction_type none
_exptl_crystal_colour colorless
_exptl_crystal_density_diffrn 1.229
_exptl_crystal_density_method 'not measured'
_exptl_crystal_description prism
_exptl_crystal_F_000 404
_exptl_crystal_size_max 0.4
_exptl_crystal_size_mid 0.3
_exptl_crystal_size_min 0.2
_refine_diff_density_max 0.311
_refine_diff_density_min -0.192
_refine_ls_extinction_method none
_refine_ls_goodness_of_fit_ref 0.987
_refine_ls_hydrogen_treatment mixed
_refine_ls_matrix_type full
_refine_ls_number_parameters 295
_refine_ls_number_reflns 4439
_refine_ls_number_restraints 0
_refine_ls_restrained_S_all 0.987
_refine_ls_R_factor_all 0.1100
_refine_ls_R_factor_gt 0.0572
_refine_ls_shift/su_max 0.043
_refine_ls_shift/su_mean 0.004
_refine_ls_structure_factor_coef Fsqd
_refine_ls_weighting_details 'calc w=1/[\s^2^(Fo^2^)+(0.1064P)^2^+0.0609P] where P=(Fo^2^+2Fc^2^)/3'
_refine_ls_weighting_scheme calc
_refine_ls_wR_factor_gt 0.1497
_refine_ls_wR_factor_ref 0.1804
_reflns_number_gt 2533
_reflns_number_total 4439
_reflns_threshold_expression I>2\s(I)
_cod_data_source_file hb7486sup1.cif
_cod_data_source_block I
_cod_original_cell_volume 1024.1(11)
_cod_database_code 2241042

loop_
_symmetry_equiv_pos_as_xyz
'x, y, z'
'-x, -y, -z'

loop_
_atom_site_type_symbol
_atom_site_label
_atom_site_fract_x
_atom_site_fract_y
_atom_site_fract_z
_atom_site_U_iso_or_equiv
_atom_site_adp_type
_atom_site_calc_flag
_atom_site_occupancy
_atom_site_symmetry_multiplicity
Cl Cl1 1.01028(10) 0.71959(8) 0.06769(7) 0.0791(3) Uani d 1 1
O O1 0.5260(2) 0.67479(19) 0.72389(18) 0.0698(6) Uani d 1 1
O O2 0.5879(2) 0.87245(18) 0.91481(16) 0.0650(5) Uani d 1 1
O O3 0.4728(3) 0.9785(2) 0.69803(19) 0.0759(6) Uani d 1 1
N N1 0.7774(2) 0.82492(19) 0.64046(17) 0.0461(5) Uani d 1 1
N N2 0.5635(2) 0.8158(2) 0.53131(18) 0.0502(5) Uani d 1 1
C C1 0.8327(3) 0.6004(3) 0.1915(2) 0.0570(7) Uani d 1 1
C C2 0.7634(3) 0.7335(2) 0.4011(2) 0.0441(5) Uani d 1 1
C C3 0.4957(4) 0.7979(4) 0.9770(3) 0.0732(9) Uani d 1 1
C C4 0.9202(4) 0.8525(3) 0.3002(2) 0.0606(7) Uani d 1 1
C C5 0.6794(3) 0.7399(2) 0.5138(2) 0.0442(5) Uani d 1 1
C C6 0.9138(3) 0.7244(3) 0.1961(2) 0.0538(6) Uani d 1 1
C C7 0.6788(3) 0.8889(2) 0.7346(2) 0.0503(6) Uani d 1 1
C C8 0.5893(3) 0.7974(3) 0.7891(2) 0.0502(6) Uani d 1 1
C C9 0.5592(3) 0.9044(2) 0.6558(2) 0.0527(6) Uani d 1 1
C C10 0.7574(3) 0.6052(2) 0.2946(2) 0.0507(6) Uani d 1 1
C C11 0.4526(4) 0.7868(3) 0.4255(3) 0.0635(7) Uani d 1 1
C C12 0.8435(3) 0.8565(3) 0.4024(2) 0.0559(7) Uani d 1 1
C C13 1.0021(4) 0.7211(4) 0.5907(3) 0.0706(8) Uani d 1 1
C C14 0.8731(3) 0.7538(3) 0.6745(2) 0.0555(6) Uani d 1 1
C C15 0.9604(4) 0.8461(4) 0.8118(3) 0.0717(8) Uani d 1 1
C C16 1.1058(4) 0.8014(6) 0.8072(4) 0.1159(15) Uani d 1 1
H H16A 1.1940 0.8836 0.8458 0.139 Uiso calc 1 1
H H16B 1.1023 0.7511 0.8556 0.139 Uiso calc 1 1
C C17 1.1201(4) 0.7121(5) 0.6750(4) 0.1030(12) Uani d 1 1
H H17A 1.1022 0.6159 0.6581 0.124 Uiso calc 1 1
H H17B 1.2224 0.7432 0.6574 0.124 Uiso calc 1 1
C C18 0.5848(5) 0.7287(5) 1.0162(4) 0.1136(14) Uani d 1 1
H H18A 0.5229 0.6808 1.0561 0.170 Uiso calc 1 1
H H18B 0.6730 0.7974 1.0764 0.170 Uiso calc 1 1
H H18C 0.6176 0.6619 0.9419 0.170 Uiso calc 1 1
C C19 0.3480(4) 0.6381(3) 0.3616(3) 0.0785(9) Uani d 1 1
H H19A 0.4093 0.5724 0.3275 0.094 Uiso calc 1 1
H H19B 0.2937 0.6217 0.4255 0.094 Uiso calc 1 1
C C20 0.2353(5) 0.6120(6) 0.2556(4) 0.1300(17) Uani d 1 1
H H20A 0.1705 0.5173 0.2180 0.195 Uiso calc 1 1
H H20B 0.2886 0.6256 0.1911 0.195 Uiso calc 1 1
H H20C 0.1737 0.6762 0.2892 0.195 Uiso calc 1 1
H H1 0.626(2) 0.645(2) 0.4965(19) 0.032(5) Uiso d 1 1
H H2 0.697(3) 0.519(2) 0.297(2) 0.041(6) Uiso d 1 1
H H3 0.734(3) 0.979(3) 0.802(3) 0.067(8) Uiso d 1 1
H H4 0.392(4) 0.738(4) 0.923(3) 0.096(11) Uiso d 1 1
H H5 0.826(3) 0.513(3) 0.115(3) 0.073(8) Uiso d 1 1
H H6 0.972(3) 0.937(3) 0.310(3) 0.073(9) Uiso d 1 1
H H7 0.806(3) 0.668(3) 0.667(2) 0.051(6) Uiso d 1 1
H H8 0.497(4) 0.796(3) 0.365(3) 0.082(10) Uiso d 1 1
H H9 0.952(4) 0.624(3) 0.516(3) 0.091(10) Uiso d 1 1
H H10 0.842(3) 0.951(3) 0.476(3) 0.075(8) Uiso d 1 1
H H11 0.908(4) 0.827(3) 0.868(3) 0.090(10) Uiso d 1 1
H H12 0.470(4) 0.875(4) 1.053(4) 0.098(11) Uiso d 1 1
H H13 0.375(4) 0.834(4) 0.460(3) 0.107(12) Uiso d 1 1
H H14 1.051(4) 0.812(4) 0.585(3) 0.100(11) Uiso d 1 1
H H15 0.982(4) 0.953(4) 0.834(3) 0.091(10) Uiso d 1 1

loop_
_atom_site_aniso_label
_atom_site_aniso_U_11
_atom_site_aniso_U_22
_atom_site_aniso_U_33
_atom_site_aniso_U_12
_atom_site_aniso_U_13
_atom_site_aniso_U_23
Cl1 0.0968(6) 0.0929(6) 0.0563(4) 0.0280(5) 0.0331(4) 0.0418(4)
O1 0.0915(14) 0.0523(11) 0.0569(11) 0.0042(10) 0.0224(10) 0.0269(9)
O2 0.0894(14) 0.0616(11) 0.0461(9) 0.0212(10) 0.0243(9) 0.0274(8)
O3 0.0993(16) 0.0773(13) 0.0715(13) 0.0525(12) 0.0327(11) 0.0386(11)
N1 0.0511(11) 0.0486(11) 0.0392(9) 0.0109(9) 0.0068(8) 0.0231(8)
N2 0.0523(12) 0.0537(11) 0.0478(11) 0.0174(9) 0.0079(9) 0.0259(9)
C1 0.0669(17) 0.0512(14) 0.0442(13) 0.0164(13) 0.0117(12) 0.0160(12)
C2 0.0476(13) 0.0434(12) 0.0386(11) 0.0092(10) 0.0040(10) 0.0195(10)
C3 0.098(3) 0.077(2) 0.0580(17) 0.034(2) 0.0333(18) 0.0390(16)
C4 0.082(2) 0.0509(15) 0.0496(14) 0.0093(14) 0.0154(13) 0.0292(13)
C5 0.0466(13) 0.0408(12) 0.0431(12) 0.0079(10) 0.0092(10) 0.0206(10)
C6 0.0582(15) 0.0662(16) 0.0408(12) 0.0165(12) 0.0115(11) 0.0291(12)
C7 0.0661(16) 0.0399(12) 0.0402(12) 0.0088(11) 0.0116(11) 0.0185(10)
C8 0.0585(15) 0.0484(14) 0.0449(12) 0.0150(12) 0.0134(11) 0.0232(11)
C9 0.0648(16) 0.0467(13) 0.0522(14) 0.0180(12) 0.0199(12) 0.0268(11)
C10 0.0552(15) 0.0440(13) 0.0485(13) 0.0104(11) 0.0102(11) 0.0205(11)
C11 0.0627(18) 0.0772(19) 0.0590(17) 0.0239(16) 0.0066(14) 0.0375(16)
C12 0.0757(18) 0.0411(13) 0.0445(13) 0.0083(12) 0.0145(12) 0.0192(11)
C13 0.074(2) 0.081(2) 0.0568(17) 0.0360(18) 0.0077(15) 0.0262(17)
C14 0.0581(16) 0.0553(15) 0.0593(15) 0.0118(13) 0.0038(13) 0.0346(13)
C15 0.073(2) 0.100(3) 0.0519(16) 0.0268(18) 0.0068(14) 0.0434(17)
C16 0.080(3) 0.208(5) 0.073(2) 0.058(3) 0.0089(19) 0.070(3)
C17 0.087(3) 0.151(3) 0.083(2) 0.061(3) 0.008(2) 0.053(2)
C18 0.129(3) 0.156(4) 0.120(3) 0.067(3) 0.041(3) 0.104(3)
C19 0.072(2) 0.084(2) 0.0719(19) 0.0244(17) 0.0029(16) 0.0309(17)
C20 0.087(3) 0.165(4) 0.110(3) 0.025(3) -0.030(2) 0.050(3)

loop_
_atom_type_symbol
_atom_type_description
_atom_type_scat_dispersion_real
_atom_type_scat_dispersion_imag
_atom_type_scat_source
O O 0.0106 0.0060 'International Tables Vol C Tables 4.2.6.8 and 6.1.1.4'
C C 0.0033 0.0016 'International Tables Vol C Tables 4.2.6.8 and 6.1.1.4'
H H 0.0000 0.0000 'International Tables Vol C Tables 4.2.6.8 and 6.1.1.4'
N N 0.0061 0.0033 'International Tables Vol C Tables 4.2.6.8 and 6.1.1.4'
Cl Cl 0.1484 0.1585 'International Tables Vol C Tables 4.2.6.8 and 6.1.1.4'

loop_
_geom_angle_atom_site_label_1
_geom_angle_atom_site_label_2
_geom_angle_atom_site_label_3
_geom_angle
C8 O2 C3 116.5(2)
C7 N1 C5 106.60(19)
C7 N1 C14 116.08(19)
C5 N1 C14 115.95(19)
C9 N2 C11 123.2(2)
C9 N2 C5 113.4(2)
C11 N2 C5 123.1(2)
C6 C1 C10 119.3(2)
C6 C1 H5 118.8(17)
C10 C1 H5 121.8(17)
C12 C2 C10 119.2(2)
C12 C2 C5 120.1(2)
C10 C2 C5 120.7(2)
C18 C3 O2 110.8(3)
C18 C3 H4 117(2)
O2 C3 H4 111(2)
C18 C3 H12 111(2)
O2 C3 H12 103(2)
H4 C3 H12 103(3)
C6 C4 C12 119.1(2)
C6 C4 H6 125.9(19)
C12 C4 H6 115.0(19)
N2 C5 N1 101.47(18)
N2 C5 C2 110.85(19)
N1 C5 C2 113.85(19)
N2 C5 H1 107.4(12)
N1 C5 H1 113.1(12)
C2 C5 H1 109.7(12)
C4 C6 C1 121.2(2)
C4 C6 Cl1 119.1(2)
C1 C6 Cl1 119.7(2)
N1 C7 C9 103.22(19)
N1 C7 C8 115.3(2)
C9 C7 C8 105.8(2)
N1 C7 H3 111.6(16)
C9 C7 H3 109.3(16)
C8 C7 H3 111.0(16)
O1 C8 O2 125.5(2)
O1 C8 C7 123.1(2)
O2 C8 C7 111.4(2)
O3 C9 N2 127.3(3)
O3 C9 C7 126.4(2)
N2 C9 C7 106.2(2)
C2 C10 C1 120.4(2)
C2 C10 H2 116.7(12)
C1 C10 H2 122.9(12)
N2 C11 C19 112.9(3)
N2 C11 H8 112(2)
C19 C11 H8 106(2)
N2 C11 H13 109(2)
C19 C11 H13 97(2)
H8 C11 H13 119(3)
C2 C12 C4 120.8(2)
C2 C12 H10 119.8(16)
C4 C12 H10 119.3(16)
C17 C13 C14 103.6(3)
C17 C13 H9 109.5(18)
C14 C13 H9 103.7(19)
C17 C13 H14 105(2)
C14 C13 H14 105.6(19)
H9 C13 H14 127(3)
N1 C14 C15 112.0(2)
N1 C14 C13 113.7(2)
C15 C14 C13 103.3(2)
N1 C14 H7 107.9(14)
C15 C14 H7 109.7(14)
C13 C14 H7 110.2(14)
C16 C15 C14 104.7(3)
C16 C15 H11 107(2)
C14 C15 H11 111(2)
C16 C15 H15 113.1(18)
C14 C15 H15 107.8(18)
H11 C15 H15 113(3)
C17 C16 C15 109.3(3)
C17 C16 H16A 109.8
C15 C16 H16A 109.8
C17 C16 H16B 109.8
C15 C16 H16B 109.8
H16A C16 H16B 108.3
C16 C17 C13 107.5(3)
C16 C17 H17A 110.2
C13 C17 H17A 110.2
C16 C17 H17B 110.2
C13 C17 H17B 110.2
H17A C17 H17B 108.5
C3 C18 H18A 109.5
C3 C18 H18B 109.5
H18A C18 H18B 109.5
C3 C18 H18C 109.5
H18A C18 H18C 109.5
H18B C18 H18C 109.5
C20 C19 C11 111.8(3)
C20 C19 H19A 109.3
C11 C19 H19A 109.3
C20 C19 H19B 109.3
C11 C19 H19B 109.3
H19A C19 H19B 107.9
C19 C20 H20A 109.5
C19 C20 H20B 109.5
H20A C20 H20B 109.5
C19 C20 H20C 109.5
H20A C20 H20C 109.5
H20B C20 H20C 109.5

loop_
_geom_bond_atom_site_label_1
_geom_bond_atom_site_label_2
_geom_bond_distance
Cl1 C6 1.747(3)
O1 C8 1.197(3)
O2 C8 1.328(3)
O2 C3 1.478(3)
O3 C9 1.222(3)
N1 C7 1.464(3)
N1 C5 1.478(3)
N1 C14 1.478(3)
N2 C9 1.348(3)
N2 C11 1.460(4)
N2 C5 1.466(3)
C1 C6 1.380(4)
C1 C10 1.391(3)
C1 H5 0.96(3)
C2 C12 1.385(3)
C2 C10 1.390(3)
C2 C5 1.525(3)
C3 C18 1.452(5)
C3 H4 1.01(4)
C3 H12 0.99(4)
C4 C6 1.376(4)
C4 C12 1.390(4)
C4 H6 0.90(3)
C5 H1 0.97(2)
C7 C9 1.518(4)
C7 C8 1.533(3)
C7 H3 0.95(3)
C10 H2 1.00(2)
C11 C19 1.515(5)
C11 H8 0.86(3)
C11 H13 0.96(4)
C12 H10 1.01(3)
C13 C17 1.511(5)
C13 C14 1.543(4)
C13 H9 1.01(3)
C13 H14 1.03(4)
C14 C15 1.535(4)
C14 H7 0.97(2)
C15 C16 1.515(5)
C15 H11 0.90(3)
C15 H15 1.07(3)
C16 C17 1.441(5)
C16 H16A 0.9700
C16 H16B 0.9700
C17 H17A 0.9700
C17 H17B 0.9701
C18 H18A 0.9600
C18 H18B 0.9600
C18 H18C 0.9600
C19 C20 1.483(5)
C19 H19A 0.9700
C19 H19B 0.9700
C20 H20A 0.9600
C20 H20B 0.9599
C20 H20C 0.9600

loop_
_geom_hbond_atom_site_label_D
_geom_hbond_atom_site_label_H
_geom_hbond_atom_site_label_A
_geom_hbond_site_symmetry_A
_geom_hbond_distance_DH
_geom_hbond_distance_HA
_geom_hbond_distance_DA
_geom_hbond_angle_DHA
C10 H2 O1 2_666 1.00(2) 2.50(3) 3.454(4) 160(2)
C3 H12 O3 2_677 0.99(4) 2.59(4) 3.439(5) 143(3)
C16 H16B Cl1 1_556 0.97 2.80 3.662(6) 148

_cod_database_fobs_code 2241042
